data_7230892
loop_
_publ_author_name
'Farooq, Rabia'
'Hussain, Nusrat'
'Yousuf, Sammer'
'Atia-tul-Wahab, Atia-tul-Wahab'
'Ahmad, Malik Shoaib'
'Atta-ur-Rahman, Atta-ur-Rahman'
'Choudhary, M. Iqbal'

_publ_section_title
;
 Microbial transformation of mestanolone by Macrophomina phaseolina and
 Cunninghamella blakesleeana and anticancer activities of the transformed
 products
;
_journal_issue 39
_journal_name_full 'RSC Advances'
_journal_page_first 21985
_journal_paper_doi 10.1039/C8RA01309H
_journal_volume 8
_journal_year 2018
_chemical_formula_moiety 'C40 H60 O6'
_chemical_formula_sum 'C40 H60 O6'
_chemical_formula_weight 636.88
_chemical_name_common Steroid
_chemical_name_systematic
; 
 ? 
;
_space_group_IT_number 4
_symmetry_cell_setting Monoclinic'
_symmetry_space_group_name_Hall 'P 2yb'
_symmetry_space_group_name_H-M 'P 1 21 1'
_atom_sites_solution_hydrogens geom
_atom_sites_solution_primary direct
_atom_sites_solution_secondary difmap
_audit_creation_method SHELXL-97
_audit_update_record
;
2017-02-15 deposited with the CCDC.
2018-04-09 downloaded from the CCDC.
;
_cell_angle_alpha 90.00
_cell_angle_beta 92.67(6)
_cell_angle_gamma 90.00
_cell_formula_units_Z 2
_cell_length_a 6.513(4)
_cell_length_b 18.564(15)
_cell_length_c 14.116(7)
_cell_measurement_reflns_used 4896
_cell_measurement_temperature 293(2)
_cell_measurement_theta_max 49.15
_cell_measurement_theta_min 3.93
_cell_volume 1704.9(19)
_computing_cell_refinement 'SAINT (Bruker, 2009)'
_computing_data_collection 'SMART (Bruker,2009)'
_computing_data_reduction 'SAINT (Bruker, 2009)'
_computing_molecular_graphics
;
SHELXTL (Sheldrick, 2008)
;
_computing_publication_material
;
SHELXTL (Sheldrick, 2008), PLATON (Spek, 2009) and publCIF
(Westrip, 2010)
;
_computing_structure_refinement 'SHELXTL (Sheldrick, 2008)'
_computing_structure_solution 'SHELXTL (Sheldrick, 2008)'
_diffrn_ambient_temperature 293(2)
_diffrn_measured_fraction_theta_full 0.967
_diffrn_measured_fraction_theta_max 0.967
_diffrn_measurement_device_type
;
Bruker SMART APEX CCD area-detector
;
_diffrn_measurement_method '\w scans'
_diffrn_radiation_monochromator graphite
_diffrn_radiation_source 'fine-focus sealed tube'
_diffrn_radiation_type CuK\a
_diffrn_radiation_wavelength 1.54178
_diffrn_reflns_av_R_equivalents 0.0605
_diffrn_reflns_av_sigmaI/netI 0.0896
_diffrn_reflns_limit_h_max 6
_diffrn_reflns_limit_h_min -6
_diffrn_reflns_limit_k_max 18
_diffrn_reflns_limit_k_min -18
_diffrn_reflns_limit_l_max 13
_diffrn_reflns_limit_l_min -13
_diffrn_reflns_number 6714
_diffrn_reflns_theta_full 50.02
_diffrn_reflns_theta_max 50.02
_diffrn_reflns_theta_min 3.13
_exptl_absorpt_coefficient_mu 0.640
_exptl_absorpt_correction_T_max 0.8989
_exptl_absorpt_correction_T_min 0.7792
_exptl_absorpt_correction_type multi-scan
_exptl_crystal_colour colourless
_exptl_crystal_density_diffrn 1.241
_exptl_crystal_density_method 'not measured'
_exptl_crystal_description block
_exptl_crystal_F_000 696
_exptl_crystal_size_max 0.41
_exptl_crystal_size_mid 0.18
_exptl_crystal_size_min 0.17
_refine_diff_density_max 0.351
_refine_diff_density_min -0.336
_refine_diff_density_rms 0.090
_refine_ls_abs_structure_details 'Flack H D (1983), Acta Cryst. A39, 876-881'
_refine_ls_abs_structure_Flack 0.2(5)
_refine_ls_extinction_method none
_refine_ls_goodness_of_fit_ref 1.115
_refine_ls_hydrogen_treatment mixed
_refine_ls_matrix_type full
_refine_ls_number_parameters 437
_refine_ls_number_reflns 3240
_refine_ls_number_restraints 2
_refine_ls_restrained_S_all 1.115
_refine_ls_R_factor_all 0.0799
_refine_ls_R_factor_gt 0.0641
_refine_ls_shift/su_max 0.000
_refine_ls_shift/su_mean 0.000
_refine_ls_structure_factor_coef Fsqd
_refine_ls_weighting_details 'calc w=1/[\s^2^(Fo^2^)+(0.0726P)^2^+2.5617P] where P=(Fo^2^+2Fc^2^)/3'
_refine_ls_weighting_scheme calc
_refine_ls_wR_factor_gt 0.1595
_refine_ls_wR_factor_ref 0.1669
_reflns_number_gt 2847
_reflns_number_total 3240
_reflns_threshold_expression >2sigma(I)
_cod_data_source_file c8ra01309h9.cif
_cod_data_source_block a
_cod_original_cell_volume 1704.7(19)
_cod_original_sg_symbol_H-M P2(1)
_cod_database_code 7230892

loop_
_symmetry_equiv_pos_as_xyz
'x, y, z'
'-x, y+1/2, -z'

loop_
_atom_site_label
_atom_site_type_symbol
_atom_site_fract_x
_atom_site_fract_y
_atom_site_fract_z
_atom_site_U_iso_or_equiv
_atom_site_adp_type
_atom_site_occupancy
_atom_site_symmetry_multiplicity
_atom_site_calc_flag
_atom_site_refinement_flags
O1 O 0.6824(8) 0.4894(3) 0.5623(4) 0.0442(15) Uani 1 1 d .
C1 C 0.6282(10) 0.4655(3) 0.8119(5) 0.0224(17) Uani 1 1 d .
H1 H 0.7077 0.4720 0.8676 0.027 Uiso 1 1 calc R
O2 O 0.4744(7) 0.4500(2) 1.0288(3) 0.0277(12) Uani 1 1 d .
H2A H 0.599(13) 0.484(5) 1.037(6) 0.07(3) Uiso 1 1 d .
C2 C 0.7027(10) 0.4882(4) 0.7298(5) 0.0281(19) Uani 1 1 d .
H2 H 0.8264 0.5133 0.7325 0.034 Uiso 1 1 calc R
O3 O 0.2699(7) 0.2324(2) 1.2250(3) 0.0291(12) Uani 1 1 d .
H3A H 0.097(10) 0.231(3) 1.237(4) 0.019(17) Uiso 1 1 d .
C3 C 0.6015(10) 0.4761(4) 0.6366(5) 0.0237(18) Uani 1 1 d .
O4 O 0.8629(7) 0.5161(2) 0.0460(4) 0.0296(12) Uani 1 1 d .
C4 C 0.3861(9) 0.4475(4) 0.6377(5) 0.0249(18) Uani 1 1 d .
H4A H 0.3510 0.4236 0.5780 0.030 Uiso 1 1 calc R
H4B H 0.2909 0.4871 0.6448 0.030 Uiso 1 1 calc R
C5 C 0.3666(10) 0.3938(4) 0.7203(4) 0.0189(16) Uani 1 1 d .
H5 H 0.4673 0.3554 0.7116 0.023 Uiso 1 1 calc R
H5A H 1.127(15) 0.543(7) 0.546(8) 0.06(5) Uiso 1 1 d .
O5 O 1.0548(10) 0.5491(3) 0.5228(5) 0.0302(16) Uani 1 1 d .
C6 C 0.1565(10) 0.3588(4) 0.7185(5) 0.0248(17) Uani 1 1 d .
H6A H 0.1308 0.3351 0.6579 0.030 Uiso 1 1 calc R
H6B H 0.0527 0.3957 0.7248 0.030 Uiso 1 1 calc R
H6 H 1.307(5) 0.753(3) 0.744(4) 0.028(18) Uiso 1 1 d D
O6 O 1.1597(7) 0.7779(3) 0.7236(3) 0.0296(12) Uani 1 1 d D
C8 C 0.2147(10) 0.3320(4) 0.8960(4) 0.0239(17) Uani 1 1 d .
H8 H 0.1180 0.3683 0.9177 0.029 Uiso 1 1 calc R
C7 C 0.1382(11) 0.3036(4) 0.7980(5) 0.0252(17) Uani 1 1 d .
H7A H 0.2168 0.2611 0.7829 0.030 Uiso 1 1 calc R
H7B H -0.0046 0.2893 0.8011 0.030 Uiso 1 1 calc R
C9 C 0.4288(10) 0.3661(4) 0.8911(5) 0.0199(17) Uani 1 1 d .
H9 H 0.5133 0.3289 0.8628 0.024 Uiso 1 1 calc R
C20 C 0.4410(11) 0.1667(4) 1.1131(5) 0.0331(19) Uani 1 1 d .
H20A H 0.4183 0.1260 1.1531 0.050 Uiso 1 1 calc R
H20B H 0.5704 0.1886 1.1314 0.050 Uiso 1 1 calc R
H20C H 0.4428 0.1512 1.0483 0.050 Uiso 1 1 calc R
C21 C 0.9198(9) 0.5288(4) 0.2978(5) 0.0232(18) Uani 1 1 d .
H21 H 0.8444 0.5166 0.3498 0.028 Uiso 1 1 calc R
C22 C 0.8464(10) 0.5089(4) 0.2121(5) 0.0272(18) Uani 1 1 d .
H22 H 0.7253 0.4823 0.2080 0.033 Uiso 1 1 calc R
C23 C 0.9437(11) 0.5262(4) 0.1256(5) 0.0252(18) Uani 1 1 d .
C24 C 1.1577(10) 0.5562(4) 0.1370(5) 0.0239(17) Uani 1 1 d .
H24A H 1.1901 0.5826 0.0803 0.029 Uiso 1 1 calc R
H24B H 1.2555 0.5170 0.1453 0.029 Uiso 1 1 calc R
C25 C 1.1760(10) 0.6070(4) 0.2240(5) 0.0240(18) Uani 1 1 d .
H25 H 1.0755 0.6456 0.2122 0.029 Uiso 1 1 calc R
C26 C 1.3845(10) 0.6429(4) 0.2360(5) 0.0277(18) Uani 1 1 d .
H26A H 1.4178 0.6660 0.1771 0.033 Uiso 1 1 calc R
H26B H 1.4887 0.6068 0.2510 0.033 Uiso 1 1 calc R
C27 C 1.3847(11) 0.6993(4) 0.3157(4) 0.0244(18) Uani 1 1 d .
H27A H 1.3020 0.7402 0.2944 0.029 Uiso 1 1 calc R
H27B H 1.5242 0.7163 0.3283 0.029 Uiso 1 1 calc R
C28 C 1.3007(9) 0.6702(4) 0.4087(4) 0.0216(17) Uani 1 1 d .
H28 H 1.4007 0.6369 0.4385 0.026 Uiso 1 1 calc R
C29 C 1.0944(10) 0.6308(4) 0.3894(4) 0.0204(16) Uani 1 1 d .
H29 H 1.0076 0.6666 0.3558 0.024 Uiso 1 1 calc R
C30 C 1.1183(10) 0.5699(4) 0.3157(5) 0.0251(18) Uani 1 1 d .
C31 C 0.9743(10) 0.6120(4) 0.4776(5) 0.0246(18) Uani 1 1 d .
H31 H 0.8324 0.6015 0.4558 0.029 Uiso 1 1 calc R
C32 C 0.9676(10) 0.6772(4) 0.5470(5) 0.0234(17) Uani 1 1 d .
H32A H 0.8758 0.7134 0.5193 0.028 Uiso 1 1 calc R
H32B H 0.9103 0.6610 0.6056 0.028 Uiso 1 1 calc R
C33 C 1.1734(11) 0.7115(4) 0.5702(5) 0.0256(18) Uani 1 1 d .
C34 C 1.2664(10) 0.7340(4) 0.4762(5) 0.0208(17) Uani 1 1 d .
H34 H 1.1639 0.7651 0.4437 0.025 Uiso 1 1 calc R
C35 C 1.4436(10) 0.7821(4) 0.5052(5) 0.0306(19) Uani 1 1 d .
H35A H 1.4693 0.8168 0.4558 0.037 Uiso 1 1 calc R
H35B H 1.5674 0.7540 0.5183 0.037 Uiso 1 1 calc R
C36 C 1.3758(10) 0.8205(4) 0.5963(5) 0.0275(18) Uani 1 1 d .
H36A H 1.4792 0.8146 0.6474 0.033 Uiso 1 1 calc R
H36B H 1.3561 0.8716 0.5846 0.033 Uiso 1 1 calc R
C37 C 1.1733(9) 0.7853(4) 0.6223(5) 0.0229(17) Uani 1 1 d .
C38 C 1.3202(10) 0.6595(4) 0.6268(5) 0.0268(18) Uani 1 1 d .
H38A H 1.3463 0.6179 0.5889 0.040 Uiso 1 1 calc R
H38B H 1.2574 0.6448 0.6839 0.040 Uiso 1 1 calc R
H38C H 1.4474 0.6837 0.6427 0.040 Uiso 1 1 calc R
C39 C 1.2785(10) 0.5123(4) 0.3502(5) 0.0274(18) Uani 1 1 d .
H39A H 1.2994 0.4786 0.2999 0.041 Uiso 1 1 calc R
H39B H 1.2286 0.4873 0.4039 0.041 Uiso 1 1 calc R
H39C H 1.4063 0.5355 0.3678 0.041 Uiso 1 1 calc R
C40 C 0.9891(11) 0.8338(4) 0.5942(5) 0.0297(18) Uani 1 1 d .
H40A H 1.0026 0.8789 0.6272 0.045 Uiso 1 1 calc R
H40B H 0.8642 0.8105 0.6108 0.045 Uiso 1 1 calc R
H40C H 0.9855 0.8423 0.5271 0.045 Uiso 1 1 calc R
C10 C 0.4235(10) 0.4303(4) 0.8170(5) 0.0215(18) Uani 1 1 d .
C11 C 0.5408(10) 0.3832(4) 0.9890(5) 0.0244(18) Uani 1 1 d .
H11 H 0.6875 0.3883 0.9778 0.029 Uiso 1 1 calc R
C12 C 0.5197(9) 0.3221(4) 1.0613(5) 0.0257(18) Uani 1 1 d .
H12A H 0.6088 0.2827 1.0444 0.031 Uiso 1 1 calc R
H12B H 0.5668 0.3393 1.1234 0.031 Uiso 1 1 calc R
C13 C 0.3017(9) 0.2936(4) 1.0672(5) 0.0209(17) Uani 1 1 d .
C15 C 0.0293(11) 0.2266(4) 0.9826(5) 0.0300(19) Uani 1 1 d .
H15A H 0.0092 0.1898 0.9343 0.036 Uiso 1 1 calc R
H15B H -0.0890 0.2584 0.9802 0.036 Uiso 1 1 calc R
C14 C 0.2283(10) 0.2690(4) 0.9683(5) 0.0215(17) Uani 1 1 d .
H14 H 0.3302 0.2348 0.9462 0.026 Uiso 1 1 calc R
C16 C 0.0613(10) 0.1924(4) 1.0820(5) 0.0247(18) Uani 1 1 d .
H16A H 0.0643 0.1402 1.0772 0.030 Uiso 1 1 calc R
H16B H -0.0492 0.2061 1.1221 0.030 Uiso 1 1 calc R
C17 C 0.2695(12) 0.2211(4) 1.1235(5) 0.0285(19) Uani 1 1 d .
C18 C 0.1566(11) 0.3504(4) 1.1084(5) 0.0290(19) Uani 1 1 d .
H18A H 0.1510 0.3920 1.0681 0.043 Uiso 1 1 calc R
H18B H 0.2074 0.3640 1.1708 0.043 Uiso 1 1 calc R
H18C H 0.0213 0.3303 1.1119 0.043 Uiso 1 1 calc R
C19 C 0.2703(10) 0.4896(4) 0.8401(5) 0.0269(17) Uani 1 1 d .
H19A H 0.2600 0.5235 0.7886 0.040 Uiso 1 1 calc R
H19B H 0.3171 0.5140 0.8970 0.040 Uiso 1 1 calc R
H19C H 0.1380 0.4686 0.8490 0.040 Uiso 1 1 calc R

loop_
_atom_site_aniso_label
_atom_site_aniso_U_11
_atom_site_aniso_U_22
_atom_site_aniso_U_33
_atom_site_aniso_U_23
_atom_site_aniso_U_13
_atom_site_aniso_U_12
O1 0.054(3) 0.050(4) 0.030(4) 0.009(3) 0.014(3) -0.013(3)
C1 0.029(4) 0.019(4) 0.019(4) 0.003(3) -0.003(3) -0.002(4)
O2 0.027(3) 0.020(3) 0.035(3) -0.009(2) 0.003(2) 0.000(3)
C2 0.021(4) 0.023(4) 0.041(6) 0.001(4) 0.010(4) -0.003(3)
O3 0.032(3) 0.037(3) 0.019(3) 0.004(2) 0.004(2) -0.003(2)
C3 0.021(4) 0.023(4) 0.027(5) 0.002(4) 0.005(4) -0.002(3)
O4 0.027(3) 0.031(3) 0.032(3) -0.003(2) 0.005(2) -0.001(2)
C4 0.015(4) 0.031(4) 0.028(5) -0.002(4) 0.000(3) 0.007(3)
C5 0.022(4) 0.018(4) 0.018(4) 0.002(3) 0.004(3) 0.003(3)
O5 0.037(4) 0.020(3) 0.033(4) 0.008(3) -0.006(3) 0.004(3)
C6 0.020(4) 0.029(4) 0.025(5) -0.005(3) 0.000(3) -0.007(3)
O6 0.035(3) 0.036(3) 0.017(3) -0.007(2) 0.004(2) -0.006(3)
C8 0.025(4) 0.028(4) 0.019(4) 0.006(4) 0.005(3) 0.008(4)
C7 0.031(4) 0.028(4) 0.018(4) 0.003(3) 0.003(3) -0.004(3)
C9 0.015(4) 0.024(4) 0.021(4) 0.001(3) 0.004(3) -0.002(3)
C20 0.033(4) 0.043(5) 0.024(4) 0.001(4) 0.007(3) -0.003(4)
C21 0.015(4) 0.027(4) 0.029(5) 0.003(4) 0.009(3) 0.004(3)
C22 0.019(4) 0.025(4) 0.038(5) -0.013(4) 0.006(4) -0.004(3)
C23 0.040(5) 0.025(4) 0.011(5) -0.008(4) 0.003(4) 0.009(4)
C24 0.021(4) 0.022(4) 0.029(4) -0.004(3) -0.001(3) -0.004(3)
C25 0.020(4) 0.030(4) 0.022(5) -0.010(3) 0.007(3) 0.004(3)
C26 0.035(4) 0.026(4) 0.022(4) 0.000(3) 0.008(3) -0.004(4)
C27 0.030(4) 0.022(4) 0.021(4) -0.009(3) 0.005(3) 0.000(3)
C28 0.019(4) 0.027(4) 0.020(4) 0.001(3) 0.007(3) 0.005(4)
C29 0.028(4) 0.017(4) 0.017(4) 0.007(3) 0.006(3) -0.003(3)
C30 0.031(5) 0.021(4) 0.023(5) -0.001(4) 0.001(3) 0.002(4)
C31 0.011(4) 0.030(4) 0.032(5) 0.004(4) -0.005(3) 0.005(3)
C32 0.026(4) 0.018(4) 0.026(4) 0.010(3) 0.006(3) 0.008(3)
C33 0.040(5) 0.019(4) 0.017(4) 0.001(3) 0.001(4) -0.002(4)
C34 0.020(4) 0.018(4) 0.024(4) 0.003(3) 0.005(3) -0.006(3)
C35 0.036(4) 0.029(5) 0.027(4) 0.006(4) 0.004(4) -0.005(4)
C36 0.023(4) 0.033(5) 0.027(4) -0.006(4) 0.006(3) 0.000(4)
C37 0.020(4) 0.031(5) 0.017(4) -0.002(3) -0.001(3) -0.002(4)
C38 0.032(4) 0.021(4) 0.028(4) 0.000(3) 0.005(3) 0.002(4)
C39 0.023(4) 0.016(4) 0.043(5) -0.004(4) 0.006(3) -0.004(3)
C40 0.041(4) 0.021(4) 0.028(5) -0.010(4) 0.007(3) 0.005(4)
C10 0.016(4) 0.027(4) 0.022(4) 0.004(4) 0.004(3) 0.000(3)
C11 0.026(4) 0.029(5) 0.018(4) 0.001(4) 0.001(3) -0.009(3)
C12 0.016(4) 0.041(5) 0.020(4) 0.005(4) 0.003(3) 0.009(4)
C13 0.018(4) 0.023(4) 0.022(4) 0.009(3) 0.000(3) 0.007(3)
C15 0.027(4) 0.035(5) 0.028(5) -0.007(4) 0.007(3) -0.004(4)
C14 0.018(4) 0.022(4) 0.026(5) -0.003(3) 0.013(3) -0.001(3)
C16 0.031(4) 0.017(4) 0.026(5) -0.005(3) 0.001(3) -0.010(3)
C17 0.048(5) 0.022(4) 0.015(4) 0.000(3) 0.009(3) 0.003(4)
C18 0.037(4) 0.027(5) 0.024(4) 0.003(3) 0.012(3) -0.004(4)
C19 0.028(4) 0.025(4) 0.029(4) 0.003(3) 0.003(3) 0.005(4)

loop_
_atom_type_symbol
_atom_type_description
_atom_type_scat_dispersion_real
_atom_type_scat_dispersion_imag
_atom_type_scat_source
C C 0.0181 0.0091 'International Tables Vol C Tables 4.2.6.8 and 6.1.1.4'
H H 0.0000 0.0000 'International Tables Vol C Tables 4.2.6.8 and 6.1.1.4'
O O 0.0492 0.0322 'International Tables Vol C Tables 4.2.6.8 and 6.1.1.4'

loop_
_geom_angle_atom_site_label_1
_geom_angle_atom_site_label_2
_geom_angle_atom_site_label_3
_geom_angle
C2 C1 C10 122.7(6)
C2 C1 H1 118.7
C10 C1 H1 118.7
C11 O2 H2A 109(5)
C1 C2 C3 124.2(6)
C1 C2 H2 117.9
C3 C2 H2 117.9
C17 O3 H3A 101(3)
O1 C3 C2 123.2(6)
O1 C3 C4 121.4(6)
C2 C3 C4 115.3(6)
C3 C4 C5 110.2(5)
C3 C4 H4A 109.6
C5 C4 H4A 109.6
C3 C4 H4B 109.6
C5 C4 H4B 109.6
H4A C4 H4B 108.1
C6 C5 C4 111.7(5)
C6 C5 C10 112.4(5)
C4 C5 C10 111.0(6)
C6 C5 H5 107.1
C4 C5 H5 107.1
C10 C5 H5 107.1
C31 O5 H5A 133(10)
C5 C6 C7 112.2(5)
C5 C6 H6A 109.2
C7 C6 H6A 109.2
C5 C6 H6B 109.2
C7 C6 H6B 109.2
H6A C6 H6B 107.9
C37 O6 H6 102(3)
C9 C8 C7 110.9(5)
C9 C8 C14 108.4(5)
C7 C8 C14 109.8(6)
C9 C8 H8 109.2
C7 C8 H8 109.2
C14 C8 H8 109.2
C6 C7 C8 113.3(6)
C6 C7 H7A 108.9
C8 C7 H7A 108.9
C6 C7 H7B 108.9
C8 C7 H7B 108.9
H7A C7 H7B 107.7
C8 C9 C11 115.5(5)
C8 C9 C10 110.3(5)
C11 C9 C10 115.1(5)
C8 C9 H9 104.9
C11 C9 H9 104.9
C10 C9 H9 104.9
C17 C20 H20A 109.5
C17 C20 H20B 109.5
H20A C20 H20B 109.5
C17 C20 H20C 109.5
H20A C20 H20C 109.5
H20B C20 H20C 109.5
C22 C21 C30 124.0(6)
C22 C21 H21 118.0
C30 C21 H21 118.0
C21 C22 C23 123.7(7)
C21 C22 H22 118.1
C23 C22 H22 118.1
O4 C23 C22 123.6(7)
O4 C23 C24 120.6(6)
C22 C23 C24 115.8(6)
C23 C24 C25 110.3(5)
C23 C24 H24A 109.6
C25 C24 H24A 109.6
C23 C24 H24B 109.6
C25 C24 H24B 109.6
H24A C24 H24B 108.1
C26 C25 C30 111.0(6)
C26 C25 C24 113.1(5)
C30 C25 C24 112.7(6)
C26 C25 H25 106.5
C30 C25 H25 106.5
C24 C25 H25 106.5
C25 C26 C27 110.6(5)
C25 C26 H26A 109.5
C27 C26 H26A 109.5
C25 C26 H26B 109.5
C27 C26 H26B 109.5
H26A C26 H26B 108.1
C26 C27 C28 113.3(6)
C26 C27 H27A 108.9
C28 C27 H27A 108.9
C26 C27 H27B 108.9
C28 C27 H27B 108.9
H27A C27 H27B 107.7
C29 C28 C34 108.8(5)
C29 C28 C27 110.9(5)
C34 C28 C27 108.9(6)
C29 C28 H28 109.4
C34 C28 H28 109.4
C27 C28 H28 109.4
C31 C29 C28 115.8(5)
C31 C29 C30 116.6(5)
C28 C29 C30 110.5(5)
C31 C29 H29 104.0
C28 C29 H29 104.0
C30 C29 H29 104.0
C21 C30 C25 109.1(6)
C21 C30 C29 111.7(5)
C25 C30 C29 106.1(5)
C21 C30 C39 105.1(5)
C25 C30 C39 112.7(5)
C29 C30 C39 112.3(6)
O5 C31 C29 111.0(5)
O5 C31 C32 112.1(5)
C29 C31 C32 111.2(5)
O5 C31 H31 107.4
C29 C31 H31 107.4
C32 C31 H31 107.4
C33 C32 C31 114.5(5)
C33 C32 H32A 108.6
C31 C32 H32A 108.6
C33 C32 H32B 108.6
C31 C32 H32B 108.6
H32A C32 H32B 107.6
C32 C33 C34 108.0(5)
C32 C33 C38 111.6(5)
C34 C33 C38 110.8(6)
C32 C33 C37 117.1(6)
C34 C33 C37 100.2(5)
C38 C33 C37 108.6(5)
C35 C34 C33 104.8(5)
C35 C34 C28 119.5(5)
C33 C34 C28 113.4(5)
C35 C34 H34 106.1
C33 C34 H34 106.1
C28 C34 H34 106.1
C34 C35 C36 104.7(5)
C34 C35 H35A 110.8
C36 C35 H35A 110.8
C34 C35 H35B 110.8
C36 C35 H35B 110.8
H35A C35 H35B 108.9
C37 C36 C35 106.4(5)
C37 C36 H36A 110.4
C35 C36 H36A 110.4
C37 C36 H36B 110.4
C35 C36 H36B 110.4
H36A C36 H36B 108.6
O6 C37 C36 111.8(5)
O6 C37 C40 103.2(5)
C36 C37 C40 111.0(6)
O6 C37 C33 112.7(6)
C36 C37 C33 104.1(5)
C40 C37 C33 114.3(6)
C33 C38 H38A 109.5
C33 C38 H38B 109.5
H38A C38 H38B 109.5
C33 C38 H38C 109.5
H38A C38 H38C 109.5
H38B C38 H38C 109.5
C30 C39 H39A 109.5
C30 C39 H39B 109.5
H39A C39 H39B 109.5
C30 C39 H39C 109.5
H39A C39 H39C 109.5
H39B C39 H39C 109.5
C37 C40 H40A 109.5
C37 C40 H40B 109.5
H40A C40 H40B 109.5
C37 C40 H40C 109.5
H40A C40 H40C 109.5
H40B C40 H40C 109.5
C1 C10 C19 106.7(6)
C1 C10 C5 109.0(5)
C19 C10 C5 111.7(5)
C1 C10 C9 111.8(5)
C19 C10 C9 113.3(5)
C5 C10 C9 104.4(5)
O2 C11 C12 109.9(5)
O2 C11 C9 112.6(5)
C12 C11 C9 112.5(5)
O2 C11 H11 107.1
C12 C11 H11 107.1
C9 C11 H11 107.1
C13 C12 C11 113.9(5)
C13 C12 H12A 108.8
C11 C12 H12A 108.8
C13 C12 H12B 108.8
C11 C12 H12B 108.8
H12A C12 H12B 107.7
C12 C13 C14 107.9(5)
C12 C13 C18 111.8(6)
C14 C13 C18 112.1(5)
C12 C13 C17 118.0(5)
C14 C13 C17 99.3(5)
C18 C13 C17 107.1(5)
C14 C15 C16 104.5(5)
C14 C15 H15A 110.9
C16 C15 H15A 110.9
C14 C15 H15B 110.9
C16 C15 H15B 110.9
H15A C15 H15B 108.9
C13 C14 C15 105.3(5)
C13 C14 C8 112.5(5)
C15 C14 C8 116.7(6)
C13 C14 H14 107.3
C15 C14 H14 107.3
C8 C14 H14 107.3
C15 C16 C17 106.3(5)
C15 C16 H16A 110.5
C17 C16 H16A 110.5
C15 C16 H16B 110.5
C17 C16 H16B 110.5
H16A C16 H16B 108.7
O3 C17 C20 102.9(5)
O3 C17 C16 112.6(6)
C20 C17 C16 111.7(6)
O3 C17 C13 112.3(5)
C20 C17 C13 113.7(6)
C16 C17 C13 103.8(6)
C13 C18 H18A 109.5
C13 C18 H18B 109.5
H18A C18 H18B 109.5
C13 C18 H18C 109.5
H18A C18 H18C 109.5
H18B C18 H18C 109.5
C10 C19 H19A 109.5
C10 C19 H19B 109.5
H19A C19 H19B 109.5
C10 C19 H19C 109.5
H19A C19 H19C 109.5
H19B C19 H19C 109.5

loop_
_geom_bond_atom_site_label_1
_geom_bond_atom_site_label_2
_geom_bond_distance
O1 C3 1.221(8)
C1 C2 1.344(9)
C1 C10 1.489(9)
C1 H1 0.9300
O2 C11 1.435(8)
O2 H2A 1.03(10)
C2 C3 1.461(10)
C2 H2 0.9300
O3 C17 1.449(8)
O3 H3A 1.15(6)
C3 C4 1.501(9)
O4 C23 1.232(8)
C4 C5 1.545(9)
C4 H4A 0.9700
C4 H4B 0.9700
C5 C6 1.514(9)
C5 C10 1.553(9)
C5 H5 0.9800
O5 C31 1.421(9)
O5 H5A 0.57(10)
C6 C7 1.528(9)
C6 H6A 0.9700
C6 H6B 0.9700
O6 C37 1.444(8)
O6 H6 1.092(11)
C8 C9 1.535(9)
C8 C7 1.541(9)
C8 C14 1.552(9)
C8 H8 0.9800
C7 H7A 0.9700
C7 H7B 0.9700
C9 C11 1.565(9)
C9 C10 1.585(9)
C9 H9 0.9800
C20 C17 1.518(10)
C20 H20A 0.9600
C20 H20B 0.9600
C20 H20C 0.9600
C21 C22 1.332(9)
C21 C30 1.513(10)
C21 H21 0.9300
C22 C23 1.438(10)
C22 H22 0.9300
C23 C24 1.502(10)
C24 C25 1.548(9)
C24 H24A 0.9700
C24 H24B 0.9700
C25 C26 1.515(10)
C25 C30 1.528(10)
C25 H25 0.9800
C26 C27 1.536(9)
C26 H26A 0.9700
C26 H26B 0.9700
C27 C28 1.543(9)
C27 H27A 0.9700
C27 H27B 0.9700
C28 C29 1.543(9)
C28 C34 1.543(9)
C28 H28 0.9800
C29 C31 1.540(9)
C29 C30 1.549(9)
C29 H29 0.9800
C30 C39 1.556(10)
C31 C32 1.558(10)
C31 H31 0.9800
C32 C33 1.506(9)
C32 H32A 0.9700
C32 H32B 0.9700
C33 C34 1.541(9)
C33 C38 1.553(9)
C33 C37 1.555(10)
C34 C35 1.500(10)
C34 H34 0.9800
C35 C36 1.553(10)
C35 H35A 0.9700
C35 H35B 0.9700
C36 C37 1.532(9)
C36 H36A 0.9700
C36 H36B 0.9700
C37 C40 1.537(10)
C38 H38A 0.9600
C38 H38B 0.9600
C38 H38C 0.9600
C39 H39A 0.9600
C39 H39B 0.9600
C39 H39C 0.9600
C40 H40A 0.9600
C40 H40B 0.9600
C40 H40C 0.9600
C10 C19 1.531(10)
C11 C12 1.537(9)
C11 H11 0.9800
C12 C13 1.521(9)
C12 H12A 0.9700
C12 H12B 0.9700
C13 C14 1.524(9)
C13 C18 1.547(9)
C13 C17 1.581(10)
C15 C14 1.538(10)
C15 C16 1.546(10)
C15 H15A 0.9700
C15 H15B 0.9700
C14 H14 0.9800
C16 C17 1.547(10)
C16 H16A 0.9700
C16 H16B 0.9700
C18 H18A 0.9600
C18 H18B 0.9600
C18 H18C 0.9600
C19 H19A 0.9600
C19 H19B 0.9600
C19 H19C 0.9600

loop_
_geom_torsion_atom_site_label_1
_geom_torsion_atom_site_label_2
_geom_torsion_atom_site_label_3
_geom_torsion_atom_site_label_4
_geom_torsion
C10 C1 C2 C3 -5.2(10)
C1 C2 C3 O1 -171.0(7)
C1 C2 C3 C4 10.6(10)
O1 C3 C4 C5 144.8(6)
C2 C3 C4 C5 -36.8(8)
C3 C4 C5 C6 -174.9(6)
C3 C4 C5 C10 58.8(7)
C4 C5 C6 C7 178.0(5)
C10 C5 C6 C7 -56.5(7)
C5 C6 C7 C8 48.3(8)
C9 C8 C7 C6 -49.9(7)
C14 C8 C7 C6 -169.6(5)
C7 C8 C9 C11 -168.5(6)
C14 C8 C9 C11 -48.0(7)
C7 C8 C9 C10 58.7(7)
C14 C8 C9 C10 179.3(5)
C30 C21 C22 C23 -2.1(11)
C21 C22 C23 O4 -170.2(7)
C21 C22 C23 C24 11.5(10)
O4 C23 C24 C25 143.9(6)
C22 C23 C24 C25 -37.7(8)
C23 C24 C25 C26 -176.3(6)
C23 C24 C25 C30 56.8(7)
C30 C25 C26 C27 -59.1(7)
C24 C25 C26 C27 173.1(6)
C25 C26 C27 C28 50.2(8)
C26 C27 C28 C29 -48.9(7)
C26 C27 C28 C34 -168.6(6)
C34 C28 C29 C31 -48.9(7)
C27 C28 C29 C31 -168.7(5)
C34 C28 C29 C30 175.6(5)
C27 C28 C29 C30 55.8(7)
C22 C21 C30 C25 19.9(9)
C22 C21 C30 C29 136.9(7)
C22 C21 C30 C39 -101.1(8)
C26 C25 C30 C21 -174.5(5)
C24 C25 C30 C21 -46.5(7)
C26 C25 C30 C29 65.0(7)
C24 C25 C30 C29 -167.0(5)
C26 C25 C30 C39 -58.2(7)
C24 C25 C30 C39 69.8(7)
C31 C29 C30 C21 43.1(8)
C28 C29 C30 C21 178.2(5)
C31 C29 C30 C25 161.9(5)
C28 C29 C30 C25 -63.0(7)
C31 C29 C30 C39 -74.6(7)
C28 C29 C30 C39 60.5(7)
C28 C29 C31 O5 -80.0(7)
C30 C29 C31 O5 52.7(8)
C28 C29 C31 C32 45.6(7)
C30 C29 C31 C32 178.3(5)
O5 C31 C32 C33 75.5(7)
C29 C31 C32 C33 -49.5(7)
C31 C32 C33 C34 56.1(7)
C31 C32 C33 C38 -65.9(7)
C31 C32 C33 C37 168.2(5)
C32 C33 C34 C35 167.4(5)
C38 C33 C34 C35 -70.1(7)
C37 C33 C34 C35 44.4(7)
C32 C33 C34 C28 -60.5(7)
C38 C33 C34 C28 62.0(7)
C37 C33 C34 C28 176.4(5)
C29 C28 C34 C35 -179.1(6)
C27 C28 C34 C35 -58.1(8)
C29 C28 C34 C33 56.5(7)
C27 C28 C34 C33 177.5(6)
C33 C34 C35 C36 -32.2(7)
C28 C34 C35 C36 -160.7(6)
C34 C35 C36 C37 7.1(7)
C35 C36 C37 O6 142.2(6)
C35 C36 C37 C40 -103.1(7)
C35 C36 C37 C33 20.4(7)
C32 C33 C37 O6 83.3(7)
C34 C33 C37 O6 -160.3(5)
C38 C33 C37 O6 -44.2(7)
C32 C33 C37 C36 -155.4(6)
C34 C33 C37 C36 -39.0(6)
C38 C33 C37 C36 77.1(6)
C32 C33 C37 C40 -34.1(8)
C34 C33 C37 C40 82.3(7)
C38 C33 C37 C40 -161.6(6)
C2 C1 C10 C19 -94.7(7)
C2 C1 C10 C5 26.0(9)
C2 C1 C10 C9 140.9(6)
C6 C5 C10 C1 -178.0(5)
C4 C5 C10 C1 -52.1(7)
C6 C5 C10 C19 -60.3(7)
C4 C5 C10 C19 65.6(7)
C6 C5 C10 C9 62.4(6)
C4 C5 C10 C9 -171.7(5)
C8 C9 C10 C1 178.9(6)
C11 C9 C10 C1 46.0(7)
C8 C9 C10 C19 58.3(7)
C11 C9 C10 C19 -74.6(7)
C8 C9 C10 C5 -63.4(6)
C11 C9 C10 C5 163.7(5)
C8 C9 C11 O2 -81.8(7)
C10 C9 C11 O2 48.7(7)
C8 C9 C11 C12 43.1(8)
C10 C9 C11 C12 173.6(5)
O2 C11 C12 C13 79.4(7)
C9 C11 C12 C13 -47.0(8)
C11 C12 C13 C14 56.7(7)
C11 C12 C13 C18 -67.1(7)
C11 C12 C13 C17 168.1(6)
C12 C13 C14 C15 168.3(6)
C18 C13 C14 C15 -68.1(7)
C17 C13 C14 C15 44.7(6)
C12 C13 C14 C8 -63.6(7)
C18 C13 C14 C8 60.0(7)
C17 C13 C14 C8 172.9(5)
C16 C15 C14 C13 -31.3(7)
C16 C15 C14 C8 -156.9(6)
C9 C8 C14 C13 59.1(6)
C7 C8 C14 C13 -179.6(5)
C9 C8 C14 C15 -179.0(6)
C7 C8 C14 C15 -57.7(7)
C14 C15 C16 C17 4.1(7)
C15 C16 C17 O3 144.9(6)
C15 C16 C17 C20 -99.8(7)
C15 C16 C17 C13 23.2(7)
C12 C13 C17 O3 80.7(7)
C14 C13 C17 O3 -163.2(5)
C18 C13 C17 O3 -46.5(8)
C12 C13 C17 C20 -35.7(9)
C14 C13 C17 C20 80.3(7)
C18 C13 C17 C20 -162.9(6)
C12 C13 C17 C16 -157.4(6)
C14 C13 C17 C16 -41.3(6)
C18 C13 C17 C16 75.5(6)
